data_4110854
loop_
_publ_author_name
'Curtis P. Berlinguette'
'R. H. Holm'

_publ_contact_author_address
;
      Department of Chemistry and Chemical Biology
      Harvard University
      12 Oxford Street
      Cambridge, MA 02138
      USA
;
_publ_contact_author_email holm@chemistry.harvard.edu
_publ_contact_author_fax '617 496-9289'
_publ_contact_author_name 'Richard H. Holm'
_publ_contact_author_phone '617 495-0853'
_publ_section_title
;
 Edge-Bridged Mo2Fe6S8 to PN-Type Mo2Fe6S9 Cluster Conversion: Structural
 Fate of the Attacking Sulfide/Selenide Nucleophile
;
_journal_name_full 'Journal of the American Chemical Society'
_journal_page_first 11993
_journal_page_last 12000
_journal_paper_doi 10.1021/ja063604x
_journal_volume 128
_journal_year 2006
_chemical_formula_moiety C47.50H90.25B2Fe6Mo2N17.50S10.09Se0.92
_chemical_formula_sum 'C47.5 H90.25 B2 Fe6 Mo2 N17.5 S10.09 Se0.92'
_chemical_formula_weight 1858.3
_chemical_name_systematic
; 
 ? 
;
_space_group_IT_number 11
_symmetry_cell_setting monoclinic
_symmetry_space_group_name_Hall '-P 2yb'
_symmetry_space_group_name_H-M 'P 1 21/m 1'
_atom_sites_solution_hydrogens geom
_atom_sites_solution_primary direct
_atom_sites_solution_secondary difmap
_audit_creation_method SHELXL-97
_cell_angle_alpha 90.00
_cell_angle_beta 115.456(14)
_cell_angle_gamma 90.00
_cell_formula_units_Z 2
_cell_length_a 16.048(2)
_cell_length_b 17.736(3)
_cell_length_c 18.142(3)
_cell_measurement_reflns_used 15909
_cell_measurement_temperature 193(2)
_cell_measurement_theta_max 26.747
_cell_measurement_theta_min 2.615
_cell_volume 4662.4(14)
_computing_cell_refinement 'Bruker SMART'
_computing_data_collection 'Bruker SMART'
_computing_data_reduction 'Bruker SAINT'
_computing_molecular_graphics 'Bruker SHELXTL'
_computing_publication_material 'Bruker SHELXTL'
_computing_structure_refinement 'SHELXL-97 (Sheldrick, 1997)'
_computing_structure_solution 'SHELXS-97 (Sheldrick, 1990)'
_diffrn_ambient_temperature 193(2)
_diffrn_measured_fraction_theta_full 0.994
_diffrn_measured_fraction_theta_max 0.994
_diffrn_measurement_device_type 'CCD area detector'
_diffrn_measurement_method 'phi and omega scans'
_diffrn_radiation_monochromator graphite
_diffrn_radiation_source 'fine-focus sealed tube'
_diffrn_radiation_type MoK\a
_diffrn_radiation_wavelength 0.71073
_diffrn_reflns_av_R_equivalents 0.0320
_diffrn_reflns_av_sigmaI/netI 0.0263
_diffrn_reflns_limit_h_max 14
_diffrn_reflns_limit_h_min -14
_diffrn_reflns_limit_k_max 16
_diffrn_reflns_limit_k_min -16
_diffrn_reflns_limit_l_max 16
_diffrn_reflns_limit_l_min -16
_diffrn_reflns_number 15909
_diffrn_reflns_theta_full 18.85
_diffrn_reflns_theta_max 18.85
_diffrn_reflns_theta_min 1.24
_exptl_absorpt_coefficient_mu 1.783
_exptl_absorpt_correction_T_max 0.8418
_exptl_absorpt_correction_T_min 0.7396
_exptl_absorpt_correction_type multi-scan
_exptl_absorpt_process_details SADABS
_exptl_crystal_colour black
_exptl_crystal_density_diffrn 1.281
_exptl_crystal_description plate
_exptl_crystal_F_000 1777
_exptl_crystal_size_max 0.18
_exptl_crystal_size_mid 0.17
_exptl_crystal_size_min 0.10
_refine_diff_density_max 1.140
_refine_diff_density_min -0.578
_refine_diff_density_rms 0.160
_refine_ls_extinction_coef 0.00061(9)
_refine_ls_extinction_expression Fc^*^=kFc[1+0.001xFc^2^\l^3^/sin(2\q)]^-1/4^
_refine_ls_extinction_method SHELXL
_refine_ls_goodness_of_fit_ref 1.142
_refine_ls_hydrogen_treatment constr
_refine_ls_matrix_type full
_refine_ls_number_parameters 468
_refine_ls_number_reflns 3818
_refine_ls_number_restraints 0
_refine_ls_restrained_S_all 1.142
_refine_ls_R_factor_all 0.0935
_refine_ls_R_factor_gt 0.0863
_refine_ls_shift/su_max 0.770
_refine_ls_shift/su_mean 0.017
_refine_ls_structure_factor_coef Fsqd
_refine_ls_weighting_details 'calc w=1/[\s^2^(Fo^2^)+(0.1183P)^2^+110.6985P] where P=(Fo^2^+2Fc^2^)/3'
_refine_ls_weighting_scheme calc
_refine_ls_wR_factor_gt 0.2527
_refine_ls_wR_factor_ref 0.2587
_reflns_number_gt 3412
_reflns_number_total 3818
_reflns_threshold_expression >2sigma(I)
_cod_data_source_file ja063604xsi20060523_110500_1.cif
_cod_data_source_block (TEA)3[(Tp)2Mo2Fe6S8Se(SH)2](4).2.75MeCN
_cod_original_cell_volume 4662.6(13)
_cod_original_formula_sum 'C47.50 H90.25 B2 Fe6 Mo2 N17.50 S10.09 Se0.92'
_cod_database_code 4110854

loop_
_symmetry_equiv_pos_as_xyz
'x, y, z'
'-x, y+1/2, -z'
'-x, -y, -z'
'x, -y-1/2, z'

loop_
_atom_site_label
_atom_site_type_symbol
_atom_site_fract_x
_atom_site_fract_y
_atom_site_fract_z
_atom_site_U_iso_or_equiv
_atom_site_adp_type
_atom_site_occupancy
_atom_site_symmetry_multiplicity
_atom_site_calc_flag
_atom_site_refinement_flags
_atom_site_disorder_assembly
_atom_site_disorder_group
Mo2 Mo 0.81858(8) 0.7500 0.01251(7) 0.0396(4) Uani 1 2 d S . .
Mo1 Mo 1.07372(9) 0.7500 0.46314(7) 0.0487(4) Uani 1 2 d S . .
Se1 Se 0.91746(10) 0.57242(9) 0.24055(9) 0.0480(6) Uani 0.457(4) 1 d P . 1
Fe4 Fe 1.00398(13) 0.7500 0.09217(11) 0.0411(6) Uani 1 2 d S . .
Fe3 Fe 0.90350(9) 0.67240(8) 0.15506(8) 0.0405(4) Uani 1 1 d . . .
Fe1 Fe 0.99878(9) 0.67206(8) 0.32027(8) 0.0403(4) Uani 1 1 d . . .
Fe2 Fe 1.15954(14) 0.7500 0.36254(13) 0.0564(8) Uani 1 2 d S . .
S4 S 0.91903(17) 0.64508(14) 0.04081(15) 0.0441(8) Uani 1 1 d . . .
S2 S 0.9194(2) 0.7500 0.3654(2) 0.0424(11) Uani 1 2 d S . .
S3 S 0.7805(2) 0.7500 0.1246(2) 0.0473(12) Uani 1 2 d S . .
S1 S 1.13745(19) 0.64552(18) 0.42312(16) 0.0613(10) Uani 1 1 d . . .
S5 S 1.0343(2) 0.7500 0.2310(2) 0.0370(11) Uani 1 2 d S . .
S6 S 0.91746(10) 0.57242(9) 0.24055(9) 0.0480(6) Uani 0.543(4) 1 d P . 2
S8 S 1.1446(3) 0.7500 0.0895(3) 0.0821(17) Uani 1 2 d S . .
S7 S 1.2905(3) 0.7253(3) 0.3426(4) 0.059(2) Uani 0.50 1 d P . .
N7 N 0.7027(5) 0.6672(5) -0.0488(5) 0.049(3) Uani 1 1 d . . .
N8 N 0.6366(6) 0.6793(5) -0.1256(5) 0.060(3) Uani 1 1 d . . .
N9 N 0.8132(8) 0.7500 -0.1150(7) 0.050(4) Uani 1 2 d S . .
N10 N 0.7324(8) 0.7500 -0.1805(6) 0.051(4) Uani 1 2 d S . .
N1 N 1.0318(6) 0.6692(5) 0.5350(5) 0.065(3) Uani 1 1 d . . .
N2 N 1.0518(7) 0.6796(6) 0.6167(5) 0.081(4) Uani 1 1 d . . .
N3 N 1.2028(8) 0.7316(8) 0.5810(8) 0.047(4) Uiso 0.50 1 d P . .
N4 N 1.196(3) 0.7500 0.647(3) 0.144(16) Uiso 0.50 2 d SP . .
N1A N 0.1983(7) 0.5035(6) 0.2085(5) 0.071(3) Uani 1 1 d . . .
N1B N 0.6802(11) 0.5552(11) 0.2964(10) 0.062(5) Uiso 0.50 1 d P . .
N3X N 0.709(3) 0.7500 0.551(3) 0.142(15) Uiso 0.50 2 d SP . .
C15X C 0.420(3) 0.666(2) 0.116(2) 0.052(12) Uiso 0.25 1 d P A -7
N20X N 1.509(2) 0.6062(19) 0.6344(18) 0.046(9) Uiso 0.25 1 d P B -6
N21Z N 0.232(2) 0.630(2) -0.1100(19) 0.056(10) Uiso 0.25 1 d P . .
C1 C 0.7520(12) 0.7500 -0.2462(10) 0.068(6) Uani 1 2 d S . .
H1 H 0.7072 0.7500 -0.3014 0.082 Uiso 1 2 calc SR . .
C2 C 0.6822(7) 0.6035(6) -0.0220(6) 0.060(4) Uani 1 1 d . . .
H2 H 0.7179 0.5818 0.0300 0.072 Uiso 1 1 calc R . .
C3 C 0.8811(11) 0.7500 -0.1386(9) 0.075(6) Uani 1 2 d S . .
H3 H 0.9456 0.7500 -0.1046 0.090 Uiso 1 2 calc SR . .
C4 C 0.5773(8) 0.6218(7) -0.1454(7) 0.086(5) Uani 1 1 d . . .
H4 H 0.5255 0.6152 -0.1965 0.103 Uiso 1 1 calc R . .
C5 C 0.8380(11) 0.7500 -0.2232(10) 0.069(6) Uani 1 2 d S . .
H5 H 0.8684 0.7500 -0.2581 0.082 Uiso 1 2 calc SR . .
C6 C 0.6034(8) 0.5736(8) -0.0793(7) 0.078(4) Uani 1 1 d . . .
H6 H 0.5728 0.5291 -0.0751 0.093 Uiso 1 1 calc R . .
C7 C 0.9866(9) 0.6015(6) 0.5133(7) 0.086(4) Uani 1 1 d . . .
H7 H 0.9619 0.5795 0.4605 0.103 Uiso 1 1 calc R . .
C8 C 1.0215(9) 0.6221(8) 0.6434(7) 0.107(5) Uani 1 1 d . . .
H8 H 1.0254 0.6165 0.6969 0.129 Uiso 1 1 calc R . .
C23 C 0.9832(11) 0.5715(8) 0.5811(8) 0.126(6) Uani 1 1 d . . .
H13 H 0.9585 0.5237 0.5844 0.152 Uiso 1 1 calc R . .
C14 C 1.2906(17) 0.7165(15) 0.7142(16) 0.094(9) Uiso 0.50 1 d P . .
C19 C 0.2345(14) 0.4484(13) 0.2755(12) 0.058(6) Uiso 0.50 1 d P C -1
H19A H 0.3025 0.4477 0.2965 0.069 Uiso 0.50 1 calc PR C -1
H19B H 0.2119 0.3979 0.2520 0.069 Uiso 0.50 1 calc PR C -1
C21 C 1.349(2) 0.7174(14) 0.6770(18) 0.102(11) Uani 0.50 1 d P . .
C2A C 0.2342(15) 0.4788(12) 0.1493(14) 0.092(8) Uani 0.50 1 d P C -1
H2A1 H 0.2147 0.4266 0.1304 0.110 Uiso 0.50 1 calc PR C -1
H2A2 H 0.3024 0.4817 0.1735 0.110 Uiso 0.50 1 calc PR C -1
C3A C 0.1839(15) 0.5437(9) 0.0689(8) 0.151(8) Uani 1 1 d . . .
C4A C 0.1534(16) 0.5621(15) 0.1556(13) 0.073(7) Uiso 0.50 1 d P C -2
H4A1 H 0.1766 0.6118 0.1810 0.088 Uiso 0.50 1 calc PR C -2
H4A2 H 0.0859 0.5597 0.1378 0.088 Uiso 0.50 1 calc PR C -2
C5A C 0.1259(15) 0.4282(12) 0.1608(13) 0.065(8) Uani 0.50 1 d P C -2
H5A1 H 0.1331 0.4131 0.1114 0.078 Uiso 0.50 1 calc PR C -2
H5A2 H 0.1411 0.3845 0.1982 0.078 Uiso 0.50 1 calc PR C -2
C6A C 0.0344(9) 0.4523(10) 0.1395(10) 0.119(7) Uani 1 1 d . . .
C7A C 0.1003(13) 0.5334(13) 0.1796(14) 0.064(8) Uani 0.50 1 d P C -1
H7A1 H 0.0866 0.5728 0.1372 0.077 Uiso 0.50 1 calc PR C -1
H7A2 H 0.0897 0.5542 0.2255 0.077 Uiso 0.50 1 calc PR C -1
C9A C 0.2117(11) 0.4589(10) 0.3489(7) 0.112(6) Uani 1 1 d . . .
C10A C 0.1790(16) 0.5111(13) 0.2882(14) 0.082(9) Uani 0.50 1 d P C -2
H10A H 0.2037 0.5607 0.3132 0.099 Uiso 0.50 1 calc PR C -2
H10B H 0.1113 0.5133 0.2690 0.099 Uiso 0.50 1 calc PR C -2
C11A C 0.2627(19) 0.5862(16) 0.2435(14) 0.092(10) Uani 0.50 1 d P C -1
H11A H 0.2457 0.6242 0.1994 0.110 Uiso 0.50 1 calc PR C -1
H11B H 0.2543 0.6081 0.2900 0.110 Uiso 0.50 1 calc PR C -1
C12A C 0.3587(10) 0.5590(15) 0.2691(11) 0.159(10) Uani 1 1 d . . .
C13A C 0.2876(12) 0.4725(13) 0.2296(11) 0.052(7) Uani 0.50 1 d P C -2
H13A H 0.2935 0.4517 0.1814 0.063 Uiso 0.50 1 calc PR C -2
H13B H 0.3034 0.4330 0.2721 0.063 Uiso 0.50 1 calc PR C -2
C2B C 0.7314(17) 0.6250(15) 0.3019(16) 0.086(8) Uiso 0.50 1 d P D -2
H2B1 H 0.7734 0.6172 0.2754 0.103 Uiso 0.50 1 calc PR D -2
H2B2 H 0.7697 0.6370 0.3601 0.103 Uiso 0.50 1 calc PR D -2
C3B C 0.6678(18) 0.6912(17) 0.2613(16) 0.105(10) Uiso 0.50 1 d P D -2
H3B1 H 0.6257 0.6778 0.2051 0.157 Uiso 0.50 1 calc PR D -2
H3B2 H 0.7047 0.7351 0.2609 0.157 Uiso 0.50 1 calc PR D -2
H3B3 H 0.6319 0.7035 0.2919 0.157 Uiso 0.50 1 calc PR D -2
C4B C 0.6142(13) 0.5425(12) 0.2084(12) 0.053(6) Uiso 0.50 1 d P D .
C5B C 0.659(3) 0.594(3) 0.180(3) 0.076(15) Uiso 0.25 1 d P D -1
C6B C 0.656(2) 0.539(2) 0.1496(18) 0.028(9) Uiso 0.25 1 d P D -2
H6B1 H 0.7113 0.5711 0.1693 0.041 Uiso 0.25 1 calc PR D -2
H6B2 H 0.6114 0.5575 0.0962 0.041 Uiso 0.25 1 calc PR D -2
H6B3 H 0.6730 0.4871 0.1445 0.041 Uiso 0.25 1 calc PR D -2
C7B C 0.6258(17) 0.5488(16) 0.3436(15) 0.084(8) Uiso 0.50 1 d P D -4
C8B C 0.685(2) 0.559(2) 0.429(2) 0.140(13) Uiso 0.50 1 d P D -4
C11B C 0.7748(18) 0.4845(17) 0.3542(16) 0.092(9) Uiso 0.50 1 d P D .
C14B C 0.722(2) 0.4141(19) 0.3339(17) 0.104(10) Uiso 0.50 1 d P D -3
C1X C 0.834(2) 0.7500 0.5256(19) 0.068(10) Uiso 0.50 2 d SP . .
C2X C 0.7643(18) 0.7500 0.5387(16) 0.042(8) Uiso 0.50 2 d SP . .
N14X N 0.461(3) 0.640(3) 0.045(3) 0.092(14) Uiso 0.25 1 d P A -7
C16X C 0.394(2) 0.7270(19) 0.158(2) 0.047(12) Uiso 0.25 1 d P A -7
C18X C 1.521(3) 0.633(3) 0.597(3) 0.059(13) Uiso 0.25 1 d P B -6
C19X C 1.477(2) 0.6105(19) 0.5743(19) 0.022(8) Uiso 0.25 1 d P B -6
C22Z C 0.181(3) 0.661(3) -0.107(3) 0.080(16) Uiso 0.25 1 d P . .
C23Z C 0.227(3) 0.7500 -0.109(3) 0.112(15) Uiso 0.50 2 d SP . .
B1 B 1.108(2) 0.7500 0.6583(12) 0.118(12) Uani 1 2 d S . .
B2 B 0.6432(11) 0.7500 -0.1752(10) 0.050(6) Uani 1 2 d S . .
H2A H 0.5910 0.7500 -0.2311 0.060 Uiso 1 2 calc SR . .
N22Y N 0.5046(16) 0.7500 -0.0161(14) 0.059(7) Uiso 0.50 2 d SP . .
C21Y C 0.539(2) 0.7204(16) 0.3768(18) 0.027(9) Uiso 0.25 1 d P . .
C24 C 1.2822(18) 0.7500 0.5948(16) 0.136(10) Uiso 1 2 d S . .
N20 N 1.1978(18) 0.7741(14) 0.6535(16) 0.028(9) Uiso 0.25 1 d P . .
C38 C 1.300(3) 0.790(3) 0.579(3) 0.177(19) Uiso 0.50 1 d P . .

loop_
_atom_site_aniso_label
_atom_site_aniso_U_11
_atom_site_aniso_U_22
_atom_site_aniso_U_33
_atom_site_aniso_U_23
_atom_site_aniso_U_13
_atom_site_aniso_U_12
Mo2 0.0454(7) 0.0279(7) 0.0341(6) 0.000 0.0062(5) 0.000
Mo1 0.0494(7) 0.0547(9) 0.0321(6) 0.000 0.0081(5) 0.000
Se1 0.0555(9) 0.0337(10) 0.0457(9) 0.0066(7) 0.0131(7) -0.0055(8)
Fe4 0.0468(10) 0.0320(11) 0.0383(10) 0.000 0.0125(8) 0.000
Fe3 0.0473(7) 0.0270(8) 0.0371(7) 0.0025(6) 0.0086(6) -0.0016(7)
Fe1 0.0488(7) 0.0301(8) 0.0364(7) 0.0029(6) 0.0130(6) 0.0023(7)
Fe2 0.0449(11) 0.0725(16) 0.0420(11) 0.000 0.0094(9) 0.000
S4 0.0496(14) 0.0289(14) 0.0403(13) -0.0048(12) 0.0064(11) 0.0020(12)
S2 0.0515(19) 0.031(2) 0.0393(19) 0.000 0.0142(15) 0.000
S3 0.0410(19) 0.045(2) 0.044(2) 0.000 0.0076(16) 0.000
S1 0.0591(15) 0.072(2) 0.0437(14) 0.0152(15) 0.0133(12) 0.0260(16)
S5 0.0454(18) 0.0267(19) 0.0341(17) 0.000 0.0125(14) 0.000
S6 0.0555(9) 0.0337(10) 0.0457(9) 0.0066(7) 0.0131(7) -0.0055(8)
S8 0.069(2) 0.095(4) 0.089(3) 0.000 0.041(2) 0.000
S7 0.044(2) 0.038(5) 0.096(3) -0.011(2) 0.033(2) 0.002(2)
N7 0.041(4) 0.050(5) 0.036(4) -0.009(4) -0.002(4) -0.004(4)
N8 0.061(5) 0.046(5) 0.043(5) -0.001(4) -0.006(4) -0.009(5)
N9 0.061(7) 0.036(7) 0.035(6) 0.000 0.003(6) 0.000
N10 0.070(8) 0.035(7) 0.027(6) 0.000 0.001(6) 0.000
N1 0.078(5) 0.063(6) 0.045(5) 0.019(5) 0.017(4) 0.011(5)
N2 0.119(7) 0.091(7) 0.031(4) 0.020(5) 0.030(4) 0.035(6)
N1A 0.097(6) 0.062(6) 0.047(5) 0.001(5) 0.024(4) 0.016(6)
C1 0.084(11) 0.047(10) 0.047(10) 0.000 0.002(9) 0.000
C2 0.076(7) 0.030(6) 0.050(6) 0.014(5) 0.005(5) -0.015(6)
C3 0.062(9) 0.115(15) 0.048(9) 0.000 0.024(7) 0.000
C4 0.070(7) 0.090(9) 0.061(7) -0.004(7) -0.006(6) -0.057(7)
C5 0.081(9) 0.078(12) 0.059(9) 0.000 0.043(7) 0.000
C6 0.083(7) 0.076(9) 0.067(7) 0.005(7) 0.026(6) -0.029(7)
C7 0.169(9) 0.027(6) 0.091(7) 0.016(6) 0.084(6) 0.025(7)
C8 0.163(9) 0.102(10) 0.092(7) 0.077(7) 0.088(6) 0.074(8)
C23 0.258(13) 0.058(9) 0.119(8) 0.029(7) 0.135(8) 0.020(10)
C21 0.124(19) 0.058(18) 0.13(2) 0.030(14) 0.054(16) 0.004(14)
C2A 0.136(13) 0.032(13) 0.173(16) -0.052(12) 0.128(11) -0.021(12)
C3A 0.31(2) 0.076(11) 0.065(8) 0.009(8) 0.079(10) -0.001(13)
C5A 0.098(15) 0.043(13) 0.053(11) -0.032(10) 0.032(10) -0.027(12)
C6A 0.044(7) 0.142(14) 0.133(12) -0.031(11) 0.002(8) 0.018(9)
C7A 0.044(12) 0.065(16) 0.065(14) -0.002(13) 0.006(11) -0.015(12)
C9A 0.167(11) 0.123(12) 0.052(7) 0.033(8) 0.053(7) 0.039(11)
C10A 0.086(14) 0.064(15) 0.099(15) -0.066(13) 0.042(12) -0.017(13)
C11A 0.14(2) 0.09(2) 0.043(12) 0.004(13) 0.033(12) -0.031(17)
C12A 0.056(9) 0.26(3) 0.135(13) 0.012(16) 0.018(9) 0.009(13)
C13A 0.037(10) 0.082(16) 0.026(10) -0.012(11) 0.002(8) 0.021(11)
B1 0.16(2) 0.15(3) 0.023(11) 0.000 0.021(12) 0.000
B2 0.032(9) 0.063(12) 0.035(9) 0.000 -0.004(8) 0.000

loop_
_atom_type_symbol
_atom_type_description
_atom_type_scat_dispersion_real
_atom_type_scat_dispersion_imag
_atom_type_scat_source
C C 0.0033 0.0016 'International Tables Vol C Tables 4.2.6.8 and 6.1.1.4'
H H 0.0000 0.0000 'International Tables Vol C Tables 4.2.6.8 and 6.1.1.4'
B B 0.0013 0.0007 'International Tables Vol C Tables 4.2.6.8 and 6.1.1.4'
N N 0.0061 0.0033 'International Tables Vol C Tables 4.2.6.8 and 6.1.1.4'
S S 0.1246 0.1234 'International Tables Vol C Tables 4.2.6.8 and 6.1.1.4'
Fe Fe 0.3463 0.8444 'International Tables Vol C Tables 4.2.6.8 and 6.1.1.4'
Se Se -0.0929 2.2259 'International Tables Vol C Tables 4.2.6.8 and 6.1.1.4'
Mo Mo -1.6832 0.6857 'International Tables Vol C Tables 4.2.6.8 and 6.1.1.4'

loop_
_geom_angle_atom_site_label_1
_geom_angle_atom_site_label_2
_geom_angle_atom_site_label_3
_geom_angle
_geom_angle_site_symmetry_1
_geom_angle_site_symmetry_3
N7 Mo2 N7 81.4(4) . 4_575
N7 Mo2 N9 80.5(3) . .
N7 Mo2 N9 80.5(3) 4_575 .
N7 Mo2 S3 87.8(2) . .
N7 Mo2 S3 87.8(2) 4_575 .
N9 Mo2 S3 164.5(3) . .
N7 Mo2 S4 163.6(2) . 4_575
N7 Mo2 S4 86.3(2) 4_575 4_575
N9 Mo2 S4 86.9(2) . 4_575
S3 Mo2 S4 102.55(9) . 4_575
N7 Mo2 S4 86.3(2) . .
N7 Mo2 S4 163.6(2) 4_575 .
N9 Mo2 S4 86.9(2) . .
S3 Mo2 S4 102.55(9) . .
S4 Mo2 S4 103.51(13) 4_575 .
N7 Mo2 Fe4 138.8(2) . .
N7 Mo2 Fe4 138.8(2) 4_575 .
N9 Mo2 Fe4 95.5(3) . .
S3 Mo2 Fe4 99.98(10) . .
S4 Mo2 Fe4 52.52(6) 4_575 .
S4 Mo2 Fe4 52.52(6) . .
N7 Mo2 Fe3 140.3(2) . 4_575
N7 Mo2 Fe3 96.3(2) 4_575 4_575
N9 Mo2 Fe3 138.6(2) . 4_575
S3 Mo2 Fe3 52.50(7) . 4_575
S4 Mo2 Fe3 51.74(7) 4_575 4_575
S4 Mo2 Fe3 100.08(7) . 4_575
Fe4 Mo2 Fe3 60.22(5) . 4_575
N7 Mo2 Fe3 96.3(2) . .
N7 Mo2 Fe3 140.3(2) 4_575 .
N9 Mo2 Fe3 138.6(2) . .
S3 Mo2 Fe3 52.50(7) . .
S4 Mo2 Fe3 100.08(7) 4_575 .
S4 Mo2 Fe3 51.74(7) . .
Fe4 Mo2 Fe3 60.22(5) . .
Fe3 Mo2 Fe3 60.75(6) 4_575 .
N1 Mo1 N1 80.1(5) . 4_575
N1 Mo1 N3 85.6(4) . 4_575
N1 Mo1 N3 74.9(4) 4_575 4_575
N1 Mo1 N3 74.9(4) . .
N1 Mo1 N3 85.6(4) 4_575 .
N3 Mo1 N3 16.5(7) 4_575 .
N1 Mo1 S2 87.5(2) . .
N1 Mo1 S2 87.5(2) 4_575 .
N3 Mo1 S2 161.9(4) 4_575 .
N3 Mo1 S2 161.9(4) . .
N1 Mo1 S1 163.5(2) . 4_575
N1 Mo1 S1 87.4(3) 4_575 4_575
N3 Mo1 S1 80.7(4) 4_575 4_575
N3 Mo1 S1 93.5(4) . 4_575
S2 Mo1 S1 102.84(9) . 4_575
N1 Mo1 S1 87.4(3) . .
N1 Mo1 S1 163.5(2) 4_575 .
N3 Mo1 S1 93.5(4) 4_575 .
N3 Mo1 S1 80.7(4) . .
S2 Mo1 S1 102.84(9) . .
S1 Mo1 S1 102.50(17) 4_575 .
N1 Mo1 Fe2 139.5(3) . .
N1 Mo1 Fe2 139.5(3) 4_575 .
N3 Mo1 Fe2 96.4(4) 4_575 .
N3 Mo1 Fe2 96.4(4) . .
S2 Mo1 Fe2 99.64(12) . .
S1 Mo1 Fe2 52.12(9) 4_575 .
S1 Mo1 Fe2 52.12(9) . .
N1 Mo1 Fe1 96.3(2) . .
N1 Mo1 Fe1 139.8(2) 4_575 .
N3 Mo1 Fe1 145.2(4) 4_575 .
N3 Mo1 Fe1 132.4(4) . .
S2 Mo1 Fe1 52.32(9) . .
S1 Mo1 Fe1 100.21(9) 4_575 .
S1 Mo1 Fe1 52.01(7) . .
Fe2 Mo1 Fe1 60.28(5) . .
N1 Mo1 Fe1 139.8(2) . 4_575
N1 Mo1 Fe1 96.3(2) 4_575 4_575
N3 Mo1 Fe1 132.4(4) 4_575 4_575
N3 Mo1 Fe1 145.2(4) . 4_575
S2 Mo1 Fe1 52.32(9) . 4_575
S1 Mo1 Fe1 52.01(7) 4_575 4_575
S1 Mo1 Fe1 100.21(9) . 4_575
Fe2 Mo1 Fe1 60.28(5) . 4_575
Fe1 Mo1 Fe1 61.10(6) . 4_575
Fe1 Se1 Fe3 72.34(7) . .
S4 Fe4 S4 111.01(14) . 4_575
S4 Fe4 S8 114.79(11) . .
S4 Fe4 S8 114.79(11) 4_575 .
S4 Fe4 S5 104.62(11) . .
S4 Fe4 S5 104.62(11) 4_575 .
S8 Fe4 S5 105.77(16) . .
S4 Fe4 Mo2 56.38(7) . .
S4 Fe4 Mo2 56.38(7) 4_575 .
S8 Fe4 Mo2 149.91(15) . .
S5 Fe4 Mo2 104.32(12) . .
S4 Fe4 Fe3 52.67(9) . .
S4 Fe4 Fe3 103.23(11) 4_575 .
S8 Fe4 Fe3 141.38(9) . .
S5 Fe4 Fe3 55.73(9) . .
Mo2 Fe4 Fe3 60.44(6) . .
S4 Fe4 Fe3 103.23(11) . 4_575
S4 Fe4 Fe3 52.67(9) 4_575 4_575
S8 Fe4 Fe3 141.38(9) . 4_575
S5 Fe4 Fe3 55.73(9) . 4_575
Mo2 Fe4 Fe3 60.44(6) . 4_575
Fe3 Fe4 Fe3 60.89(8) . 4_575
S4 Fe3 S3 109.64(13) . .
S4 Fe3 Se1 116.02(10) . .
S3 Fe3 Se1 116.95(12) . .
S4 Fe3 S5 103.77(13) . .
S3 Fe3 S5 104.33(9) . .
Se1 Fe3 S5 104.37(8) . .
S4 Fe3 Fe4 53.12(8) . .
S3 Fe3 Fe4 101.64(10) . .
Se1 Fe3 Fe4 140.33(8) . .
S5 Fe3 Fe4 54.37(10) . .
S4 Fe3 Fe1 141.73(9) . .
S3 Fe3 Fe1 106.72(11) . .
Se1 Fe3 Fe1 53.81(5) . .
S5 Fe3 Fe1 55.04(9) . .
Fe4 Fe3 Fe1 108.08(6) . .
S4 Fe3 Mo2 56.00(7) . .
S3 Fe3 Mo2 55.58(11) . .
Se1 Fe3 Mo2 153.30(7) . .
S5 Fe3 Mo2 102.33(8) . .
Fe4 Fe3 Mo2 59.33(5) . .
Fe1 Fe3 Mo2 149.74(6) . .
S4 Fe3 Fe3 102.47(7) . 4_575
S3 Fe3 Fe3 52.71(7) . 4_575
Se1 Fe3 Fe3 140.36(5) . 4_575
S5 Fe3 Fe3 54.84(5) . 4_575
Fe4 Fe3 Fe3 59.55(4) . 4_575
Fe1 Fe3 Fe3 90.12(4) . 4_575
Mo2 Fe3 Fe3 59.63(3) . 4_575
S1 Fe1 S2 109.73(13) . .
S1 Fe1 Se1 116.81(11) . .
S2 Fe1 Se1 116.24(10) . .
S1 Fe1 S5 104.16(13) . .
S2 Fe1 S5 103.24(11) . .
Se1 Fe1 S5 104.81(9) . .
S1 Fe1 Fe3 143.17(11) . .
S2 Fe1 Fe3 105.13(10) . .
Se1 Fe1 Fe3 53.85(5) . .
S5 Fe1 Fe3 55.48(8) . .
S1 Fe1 Mo1 56.13(9) . .
S2 Fe1 Mo1 55.29(9) . .
Se1 Fe1 Mo1 152.67(8) . .
S5 Fe1 Mo1 102.50(8) . .
Fe3 Fe1 Mo1 149.20(6) . .
S1 Fe1 Fe2 52.84(9) . .
S2 Fe1 Fe2 101.56(9) . .
Se1 Fe1 Fe2 141.03(9) . .
S5 Fe1 Fe2 54.73(9) . .
Fe3 Fe1 Fe2 108.93(8) . .
Mo1 Fe1 Fe2 59.84(6) . .
S1 Fe1 Fe1 102.05(9) . 4_575
S2 Fe1 Fe1 52.26(8) . 4_575
Se1 Fe1 Fe1 140.17(5) . 4_575
S5 Fe1 Fe1 54.45(6) . 4_575
Fe3 Fe1 Fe1 89.88(4) . 4_575
Mo1 Fe1 Fe1 59.45(3) . 4_575
Fe2 Fe1 Fe1 59.58(4) . 4_575
S1 Fe2 S1 110.24(19) . 4_575
S1 Fe2 S7 124.92(15) . 4_575
S1 Fe2 S7 105.24(15) 4_575 4_575
S1 Fe2 S7 105.24(15) . .
S1 Fe2 S7 124.92(15) 4_575 .
S7 Fe2 S7 21.8(2) 4_575 .
S1 Fe2 S5 104.33(10) . .
S1 Fe2 S5 104.33(10) 4_575 .
S7 Fe2 S5 105.99(19) 4_575 .
S7 Fe2 S5 105.99(19) . .
S1 Fe2 Mo1 56.12(10) . .
S1 Fe2 Mo1 56.12(10) 4_575 .
S7 Fe2 Mo1 149.13(16) 4_575 .
S7 Fe2 Mo1 149.13(16) . .
S5 Fe2 Mo1 102.77(13) . .
S1 Fe2 Fe1 52.72(8) . .
S1 Fe2 Fe1 103.00(12) 4_575 .
S7 Fe2 Fe1 149.41(16) 4_575 .
S7 Fe2 Fe1 132.05(13) . .
S5 Fe2 Fe1 55.04(9) . .
Mo1 Fe2 Fe1 59.88(6) . .
S1 Fe2 Fe1 103.00(12) . 4_575
S1 Fe2 Fe1 52.72(8) 4_575 4_575
S7 Fe2 Fe1 132.05(13) 4_575 4_575
S7 Fe2 Fe1 149.41(16) . 4_575
S5 Fe2 Fe1 55.04(9) . 4_575
Mo1 Fe2 Fe1 59.88(6) . 4_575
Fe1 Fe2 Fe1 60.83(7) . 4_575
Fe3 S4 Fe4 74.21(10) . .
Fe3 S4 Mo2 72.26(9) . .
Fe4 S4 Mo2 71.10(9) . .
Fe1 S2 Fe1 75.48(15) 4_575 .
Fe1 S2 Mo1 72.38(11) 4_575 .
Fe1 S2 Mo1 72.38(11) . .
Fe3 S3 Fe3 74.59(13) 4_575 .
Fe3 S3 Mo2 71.93(13) 4_575 .
Fe3 S3 Mo2 71.93(13) . .
Fe1 S1 Fe2 74.43(10) . .
Fe1 S1 Mo1 71.86(10) . .
Fe2 S1 Mo1 71.77(11) . .
Fe4 S5 Fe2 140.78(19) . .
Fe4 S5 Fe1 136.88(9) . 4_575
Fe2 S5 Fe1 70.23(10) . 4_575
Fe4 S5 Fe1 136.88(9) . .
Fe2 S5 Fe1 70.23(10) . .
Fe1 S5 Fe1 71.09(13) 4_575 .
Fe4 S5 Fe3 69.90(9) . .
Fe2 S5 Fe3 137.34(11) . .
Fe1 S5 Fe3 108.60(16) 4_575 .
Fe1 S5 Fe3 69.48(9) . .
Fe4 S5 Fe3 69.90(9) . 4_575
Fe2 S5 Fe3 137.34(11) . 4_575
Fe1 S5 Fe3 69.48(9) 4_575 4_575
Fe1 S5 Fe3 108.60(16) . 4_575
Fe3 S5 Fe3 70.31(11) . 4_575
S7 S7 Fe2 79.12(11) 4_575 .
C2 N7 N8 107.7(8) . .
C2 N7 Mo2 131.0(6) . .
N8 N7 Mo2 121.3(6) . .
C4 N8 N7 107.9(9) . .
C4 N8 B2 132.1(9) . .
N7 N8 B2 119.9(8) . .
N10 N9 C3 109.3(12) . .
N10 N9 Mo2 120.3(10) . .
C3 N9 Mo2 130.4(9) . .
N9 N10 C1 106.3(13) . .
N9 N10 B2 122.8(13) . .
C1 N10 B2 130.9(12) . .
C7 N1 N2 105.9(10) . .
C7 N1 Mo1 130.7(8) . .
N2 N1 Mo1 123.4(7) . .
C8 N2 N1 109.9(10) . .
C8 N2 B1 133.2(12) . .
N1 N2 B1 116.7(13) . .
N3 N3 C24 74.7(8) 4_575 .
N3 N3 N4 75.3(9) 4_575 .
C24 N3 N4 103(2) . .
N3 N3 N20 94.3(12) 4_575 4_575
C24 N3 N20 108.0(19) . 4_575
N4 N3 N20 19.0(12) . 4_575
N3 N3 N20 60.9(11) 4_575 .
C24 N3 N20 97.2(18) . .
N4 N3 N20 14.4(14) . .
N20 N3 N20 33(2) 4_575 .
N3 N3 C38 103.8(18) 4_575 4_575
C24 N3 C38 31.6(17) . 4_575
N4 N3 C38 123(3) . 4_575
N20 N3 C38 118(2) 4_575 4_575
N20 N3 C38 122.6(19) . 4_575
N3 N3 C38 56.7(15) 4_575 .
C24 N3 C38 21.2(15) . .
N4 N3 C38 106(2) . .
N20 N3 C38 117.1(19) 4_575 .
N20 N3 C38 95.5(19) . .
C38 N3 C38 47(3) 4_575 .
N3 N3 Mo1 81.8(4) 4_575 .
C24 N3 Mo1 126.8(15) . .
N4 N3 Mo1 115.7(19) . .
N20 N3 Mo1 120.9(14) 4_575 .
N20 N3 Mo1 111.8(11) . .
C38 N3 Mo1 120.5(17) 4_575 .
C38 N3 Mo1 109.2(14) . .
N20 N4 N3 119(10) 4_575 4_575
N20 N4 N3 90(9) 4_575 .
N3 N4 N3 29.4(18) 4_575 .
N20 N4 B1 84(9) 4_575 .
N3 N4 B1 125(3) 4_575 .
N3 N4 B1 125(3) . .
N20 N4 C14 103(7) 4_575 4_575
N3 N4 C14 101(3) 4_575 4_575
N3 N4 C14 112(4) . 4_575
B1 N4 C14 122(3) . 4_575
N20 N4 C14 61(6) 4_575 .
N3 N4 C14 112(4) 4_575 .
N3 N4 C14 101(3) . .
B1 N4 C14 122(3) . .
C14 N4 C14 44(2) 4_575 .
C4A N1A C13A 129.7(17) . .
C4A N1A C19 166.5(17) . .
C13A N1A C19 61.8(13) . .
C4A N1A C2A 88.2(15) . .
C13A N1A C2A 54.8(12) . .
C19 N1A C2A 105.3(14) . .
C4A N1A C7A 49.4(14) . .
C13A N1A C7A 175.5(14) . .
C19 N1A C7A 119.9(15) . .
C2A N1A C7A 121.1(14) . .
C4A N1A C10A 108.4(15) . .
C13A N1A C10A 110.5(12) . .
C19 N1A C10A 58.2(13) . .
C2A N1A C10A 163.3(14) . .
C7A N1A C10A 73.2(13) . .
C4A N1A C5A 101.2(13) . .
C13A N1A C5A 102.5(13) . .
C19 N1A C5A 80.9(12) . .
C2A N1A C5A 78.3(13) . .
C7A N1A C5A 74.1(12) . .
C10A N1A C5A 99.5(13) . .
C4A N1A C11A 70.9(13) . .
C13A N1A C11A 81.8(14) . .
C19 N1A C11A 107.2(12) . .
C2A N1A C11A 99.1(15) . .
C7A N1A C11A 101.2(14) . .
C10A N1A C11A 85.2(13) . .
C5A N1A C11A 171.9(12) . .
C2B N1B C7B 119(2) . .
C2B N1B C4B 108.5(17) . .
C7B N1B C4B 106.4(16) . .
C2B N1B C11B 103.1(15) . .
C7B N1B C11B 99.3(17) . .
C4B N1B C11B 121.2(16) . .
C16X C15X N14X 147(4) . .
C18X N20X C19X 47(3) . .
C5 C1 N10 110.1(14) . .
N7 C2 C6 110.5(9) . .
N9 C3 C5 105.6(14) . .
N8 C4 C6 108.9(9) . .
C1 C5 C3 108.7(18) . .
C2 C6 C4 105.0(11) . .
C23 C7 N1 107.7(11) . .
N2 C8 C23 108.1(12) . .
C7 C23 C8 108.2(13) . .
C14 C14 C21 89.3(15) 4_575 .
C14 C14 N20 83.3(15) 4_575 4_575
C21 C14 N20 109(2) . 4_575
C14 C14 N4 68.1(11) 4_575 .
C21 C14 N4 104(3) . .
N20 C14 N4 15.6(14) 4_575 .
C14 C14 N20 54.3(12) 4_575 .
C21 C14 N20 105(2) . .
N20 C14 N20 29.0(18) 4_575 .
N4 C14 N20 14.2(11) . .
C14 C14 C21 49.3(12) 4_575 4_575
C21 C14 C21 40.0(19) . 4_575
N20 C14 C21 100(2) 4_575 4_575
N4 C14 C21 87(2) . 4_575
N20 C14 C21 79.7(17) . 4_575
N1A C19 C9A 118.6(17) . .
C21 C21 C14 90.7(15) 4_575 .
C21 C21 C24 67.7(10) 4_575 .
C14 C21 C24 99(2) . .
C21 C21 C38 94.8(19) 4_575 4_575
C14 C21 C38 116(3) . 4_575
C24 C21 C38 31.7(19) . 4_575
C21 C21 C14 49.3(13) 4_575 4_575
C14 C21 C14 41(2) . 4_575
C24 C21 C14 82.1(18) . 4_575
C38 C21 C14 113(2) 4_575 4_575
N1A C2A C3A 103.0(14) . .
C2A C3A C4A 66.9(12) . .
N1A C4A C3A 101.9(16) . .
C6A C5A N1A 107.4(15) . .
C5A C6A C7A 76.3(13) . .
N1A C7A C6A 101.9(14) . .
C10A C9A C19 62.2(15) . .
C9A C10A N1A 121.0(18) . .
C12A C11A N1A 102.3(19) . .
C11A C12A C13A 76.5(14) . .
N1A C13A C12A 99.4(14) . .
N1B C2B C3B 112(2) . .
C5B C4B C6B 45(3) . .
C5B C4B N1B 93(2) . .
C6B C4B N1B 116.0(18) . .
C8B C7B N1B 110(2) . .
C14B C11B N1B 100.6(18) . .
N3X C2X C1X 178(4) . .
C19X C18X N20X 71(5) . .
C18X C19X N20X 62(4) . .
N21Z C22Z C23Z 98(5) . .
C22Z C23Z C22Z 129(5) . 4_575
N4 B1 N2 108.6(16) . .
N4 B1 N2 108.6(16) . 4_575
N2 B1 N2 108.8(17) . 4_575
N4 B1 N20 16.6(12) . 4_575
N2 B1 N20 96.5(14) . 4_575
N2 B1 N20 124(2) 4_575 4_575
N4 B1 N20 16.6(12) . .
N2 B1 N20 124(2) . .
N2 B1 N20 96.5(14) 4_575 .
N20 B1 N20 32(2) 4_575 .
N10 B2 N8 110.0(8) . .
N10 B2 N8 110.0(8) . 4_575
N8 B2 N8 105.7(13) . 4_575
C38 C24 C38 111(8) 4_575 .
C38 C24 N3 100(3) 4_575 .
C38 C24 N3 128(4) . .
C38 C24 N3 128(4) 4_575 4_575
C38 C24 N3 100(3) . 4_575
N3 C24 N3 30.7(15) . 4_575
C38 C24 C21 117(4) 4_575 4_575
C38 C24 C21 80(3) . 4_575
N3 C24 C21 122(3) . 4_575
N3 C24 C21 109(2) 4_575 4_575
C38 C24 C21 80(3) 4_575 .
C38 C24 C21 117(4) . .
N3 C24 C21 109(2) . .
N3 C24 C21 122(3) 4_575 .
C21 C24 C21 45(2) 4_575 .
N20 N20 N3 85.7(12) 4_575 4_575
N20 N20 C14 96.7(15) 4_575 4_575
N3 N20 C14 106(2) 4_575 4_575
N20 N20 N3 60.9(11) 4_575 .
N3 N20 N3 24.8(12) 4_575 .
C14 N20 N3 107(2) 4_575 .
N20 N20 B1 73.9(10) 4_575 .
N3 N20 B1 118.7(19) 4_575 .
C14 N20 B1 133(3) 4_575 .
N3 N20 B1 107.7(17) . .
N20 N20 C14 54.3(12) 4_575 .
N3 N20 C14 100(2) 4_575 .
C14 N20 C14 42.4(19) 4_575 .
N3 N20 C14 84.8(17) . .
B1 N20 C14 111.5(19) . .
C24 C38 C38 34(4) . 4_575
C24 C38 N3 48(3) . 4_575
C38 C38 N3 76.2(18) 4_575 4_575
C24 C38 C21 68(3) . 4_575
C38 C38 C21 85.2(19) 4_575 4_575
N3 C38 C21 88(3) 4_575 4_575
C24 C38 N3 31(3) . .
C38 C38 N3 56.7(15) 4_575 .
N3 C38 N3 19.6(11) 4_575 .
C21 C38 N3 87(3) 4_575 .

loop_
_geom_bond_atom_site_label_1
_geom_bond_atom_site_label_2
_geom_bond_distance
_geom_bond_site_symmetry_2
Mo2 N7 2.252(8) .
Mo2 N7 2.252(8) 4_575
Mo2 N9 2.277(13) .
Mo2 S3 2.362(5) .
Mo2 S4 2.369(3) 4_575
Mo2 S4 2.369(3) .
Mo2 Fe4 2.692(2) .
Mo2 Fe3 2.7221(17) 4_575
Mo2 Fe3 2.7221(17) .
Mo1 N1 2.227(10) .
Mo1 N1 2.227(10) 4_575
Mo1 N3 2.271(11) 4_575
Mo1 N3 2.271(11) .
Mo1 S2 2.346(3) .
Mo1 S1 2.376(3) 4_575
Mo1 S1 2.376(3) .
Mo1 Fe2 2.718(3) .
Mo1 Fe1 2.7194(17) .
Mo1 Fe1 2.7194(17) 4_575
Se1 Fe1 2.301(2) .
Se1 Fe3 2.302(2) .
Fe4 S4 2.258(3) .
Fe4 S4 2.258(3) 4_575
Fe4 S8 2.278(5) .
Fe4 S5 2.351(4) .
Fe4 Fe3 2.716(3) .
Fe4 Fe3 2.716(3) 4_575
Fe3 S4 2.244(3) .
Fe3 S3 2.272(3) .
Fe3 S5 2.390(3) .
Fe3 Fe1 2.7171(19) .
Fe3 Fe3 2.753(3) 4_575
Fe1 S1 2.255(3) .
Fe1 S2 2.258(4) .
Fe1 S5 2.378(4) .
Fe1 Fe2 2.730(2) .
Fe1 Fe1 2.765(3) 4_575
Fe2 S1 2.259(4) .
Fe2 S1 2.259(4) 4_575
Fe2 S7 2.323(6) 4_575
Fe2 S7 2.323(6) .
Fe2 S5 2.369(3) .
Fe2 Fe1 2.730(2) 4_575
S2 Fe1 2.258(4) 4_575
S3 Fe3 2.272(3) 4_575
S5 Fe1 2.378(3) 4_575
S5 Fe3 2.390(3) 4_575
S7 S7 0.876(9) 4_575
N7 C2 1.327(14) .
N7 N8 1.357(10) .
N8 C4 1.335(15) .
N8 B2 1.573(15) .
N9 N10 1.330(14) .
N9 C3 1.33(2) .
N10 C1 1.36(2) .
N10 B2 1.48(2) .
N1 C7 1.370(15) .
N1 N2 1.387(12) .
N2 C8 1.309(17) .
N2 B1 1.536(18) .
N3 N3 0.65(3) 4_575
N3 C24 1.23(3) .
N3 N4 1.28(5) .
N3 N20 1.36(3) 4_575
N3 N20 1.55(3) .
N3 C38 1.62(5) 4_575
N3 C38 1.89(5) .
N4 N20 0.44(3) 4_575
N4 N3 1.28(5) 4_575
N4 B1 1.52(6) .
N4 C14 1.60(4) 4_575
N4 C14 1.60(4) .
N1A C4A 1.39(2) .
N1A C13A 1.43(2) .
N1A C19 1.47(2) .
N1A C2A 1.49(3) .
N1A C7A 1.52(2) .
N1A C10A 1.61(3) .
N1A C5A 1.74(2) .
N1A C11A 1.75(3) .
N1B C2B 1.47(3) .
N1B C7B 1.47(4) .
N1B C4B 1.50(2) .
N1B C11B 1.90(3) .
N3X C2X 1.00(5) .
C15X C16X 1.47(6) .
C15X N14X 1.74(7) .
N20X C18X 0.92(6) .
N20X C19X 0.99(4) .
N21Z C22Z 1.01(6) .
C1 C5 1.26(2) .
C2 C6 1.353(14) .
C3 C5 1.39(2) .
C4 C6 1.384(17) .
C7 C23 1.361(19) .
C8 C23 1.365(19) .
C14 C14 1.19(5) 4_575
C14 C21 1.36(4) .
C14 N20 1.43(3) 4_575
C14 N20 1.75(3) .
C14 C21 1.80(4) 4_575
C19 C9A 1.54(3) .
C21 C21 1.16(5) 4_575
C21 C24 1.53(3) .
C21 C38 1.62(5) 4_575
C21 C14 1.80(4) 4_575
C2A C3A 1.76(3) .
C3A C4A 1.87(3) .
C5A C6A 1.41(3) .
C6A C7A 1.75(3) .
C9A C10A 1.36(3) .
C11A C12A 1.48(3) .
C12A C13A 1.86(3) .
C2B C3B 1.52(4) .
C4B C5B 1.39(6) .
C4B C6B 1.49(4) .
C7B C8B 1.45(4) .
C11B C14B 1.47(4) .
C1X C2X 1.23(5) .
C18X C19X 0.76(5) .
C22Z C23Z 1.75(6) .
C23Z C22Z 1.75(6) 4_575
B1 N2 1.536(18) 4_575
B1 N20 1.54(4) 4_575
B1 N20 1.54(4) .
B2 N8 1.573(15) 4_575
C21Y C21Y 1.05(6) 4_575
C24 C38 0.86(5) 4_575
C24 C38 0.86(5) .
C24 N3 1.23(3) 4_575
C24 C21 1.53(3) 4_575
N20 N20 0.85(5) 4_575
N20 N3 1.36(3) 4_575
N20 C14 1.43(3) 4_575
C38 C38 1.42(9) 4_575
C38 N3 1.62(5) 4_575
C38 C21 1.62(5) 4_575
